data_7113050
loop_
_publ_author_name
'Williams, Kyle A.'
'Bielawski, Christopher W.'

_publ_section_title
;
 Cerberus-type N-heterocyclic carbenes: synthesis and study of the first
 tritopic carbenes with D(3h)-symmetry.
;
_journal_issue 28
_journal_name_full 'Chemical communications (Cambridge, England)'
_journal_page_first 5166
_journal_page_last 5168
_journal_paper_doi 10.1039/c0cc01070g
_journal_volume 46
_journal_year 2010
_chemical_formula_sum 'C26 H34'
_chemical_formula_weight 346.53
_chemical_name_systematic
;
?
;
_space_group_IT_number 14
_symmetry_cell_setting monoclinic
_symmetry_space_group_name_Hall '-P 2yn'
_symmetry_space_group_name_H-M 'P 1 21/n 1'
_atom_sites_solution_hydrogens geom
_atom_sites_solution_primary direct
_atom_sites_solution_secondary difmap
_audit_creation_method SHELXL-97
_cell_angle_alpha 90.00
_cell_angle_beta 117.057(2)
_cell_angle_gamma 90.00
_cell_formula_units_Z 2
_cell_length_a 7.8785(5)
_cell_length_b 17.1725(9)
_cell_length_c 8.2929(6)
_cell_measurement_reflns_used 2295
_cell_measurement_temperature 153(2)
_cell_measurement_theta_max 27.5
_cell_measurement_theta_min 2.0
_cell_volume 999.18(11)
_computing_cell_refinement 'Collect software, Nonius B.V. 1998'
_computing_data_collection 'Collect software, Nonius B.V. 1998'
_computing_data_reduction
;
DENZO and Scalepack (Otwinoski and Minor, 1997)
;
_computing_molecular_graphics 'XP SHELXTL/PC, Siemens Analytical'
_computing_structure_refinement 'XL SHELXTL/PC, Siemens Analytical'
_computing_structure_solution
;

SIR97 - Altomare A., Burla M.C., Camalli M., Cascarano G.L., Giacovazzo C.,
Guagliardi A., Moliterni A.G.G., Polidori G.,Spagna R.
;
_diffrn_ambient_temperature 153(2)
_diffrn_measured_fraction_theta_full 0.996
_diffrn_measured_fraction_theta_max 0.996
_diffrn_measurement_device_type 'Nonius Kappa CCD'
_diffrn_measurement_method \w-scans
_diffrn_radiation_monochromator graphite
_diffrn_radiation_source 'fine-focus sealed tube'
_diffrn_radiation_type MoK\a
_diffrn_radiation_wavelength 0.71073
_diffrn_reflns_av_R_equivalents 0.0209
_diffrn_reflns_av_sigmaI/netI 0.0329
_diffrn_reflns_limit_h_max 10
_diffrn_reflns_limit_h_min -10
_diffrn_reflns_limit_k_max 22
_diffrn_reflns_limit_k_min -22
_diffrn_reflns_limit_l_max 10
_diffrn_reflns_limit_l_min -10
_diffrn_reflns_number 4350
_diffrn_reflns_theta_full 27.48
_diffrn_reflns_theta_max 27.48
_diffrn_reflns_theta_min 2.96
_exptl_absorpt_coefficient_mu 0.064
_exptl_absorpt_correction_type none
_exptl_crystal_colour yellow
_exptl_crystal_density_diffrn 1.152
_exptl_crystal_density_method 'not measured'
_exptl_crystal_description prisms
_exptl_crystal_F_000 380
_exptl_crystal_size_max 0.35
_exptl_crystal_size_mid 0.20
_exptl_crystal_size_min 0.10
_refine_diff_density_max 0.292
_refine_diff_density_min -0.175
_refine_diff_density_rms 0.040
_refine_ls_extinction_method none
_refine_ls_goodness_of_fit_ref 0.992
_refine_ls_hydrogen_treatment refall
_refine_ls_matrix_type full
_refine_ls_number_parameters 186
_refine_ls_number_reflns 2283
_refine_ls_number_restraints 0
_refine_ls_restrained_S_all 0.992
_refine_ls_R_factor_all 0.0587
_refine_ls_R_factor_gt 0.0443
_refine_ls_shift/su_max 0.002
_refine_ls_shift/su_mean 0.000
_refine_ls_structure_factor_coef Fsqd
_refine_ls_weighting_details 'calc w=1/[\s^2^(Fo^2^)+(0.0743P)^2^+0.2485P] where P=(Fo^2^+2Fc^2^)/3'
_refine_ls_weighting_scheme calc
_refine_ls_wR_factor_gt 0.1161
_refine_ls_wR_factor_ref 0.1274
_reflns_number_gt 1844
_reflns_number_total 2283
_reflns_threshold_expression >2sigma(I)
_cod_data_source_file c0cc01070g.txt
_cod_data_source_block 9,10-dihexylanthracene
_cod_depositor_comments
;
The following automatic conversions were performed:

'_symmetry_cell_setting' value 'Monoclinic' changed to 'monoclinic'
according to
/usr/data/users/saulius/automatic-downloads/retrospective/RSC/lib/dictionaries/cif_core.dic
dictionary named 'cif_core.dic' version 2.4.2 from 2011-04-26.

Automatic conversion script
Id: cif_fix_values 2281 2013-09-26 08:29:07Z andrius 
;
_cod_original_sg_symbol_H-M P21/n
_cod_database_code 7113050

loop_
_symmetry_equiv_pos_as_xyz
'x, y, z'
'-x+1/2, y+1/2, -z+1/2'
'-x, -y, -z'
'x-1/2, -y-1/2, z-1/2'

loop_
_atom_site_label
_atom_site_type_symbol
_atom_site_fract_x
_atom_site_fract_y
_atom_site_fract_z
_atom_site_U_iso_or_equiv
_atom_site_adp_type
_atom_site_occupancy
_atom_site_symmetry_multiplicity
_atom_site_calc_flag
C1 C 0.58401(16) 0.53760(6) 0.67055(14) 0.0176(3) Uani 1 1 d
C2 C 0.45037(15) 0.57818(6) 0.51104(15) 0.0173(3) Uani 1 1 d
C3 C 0.41010(17) 0.65832(7) 0.52980(16) 0.0215(3) Uani 1 1 d
C4 C 0.49060(18) 0.69513(7) 0.69291(16) 0.0238(3) Uani 1 1 d
C5 C 0.61521(18) 0.65418(7) 0.85099(16) 0.0246(3) Uani 1 1 d
C6 C 0.65985(17) 0.57843(7) 0.84015(15) 0.0215(3) Uani 1 1 d
C7 C 0.63542(15) 0.45992(7) 0.65829(15) 0.0179(3) Uani 1 1 d
C8 C 0.77758(17) 0.41736(7) 0.82499(15) 0.0198(3) Uani 1 1 d
C9 C 0.68389(17) 0.37093(7) 0.92114(15) 0.0217(3) Uani 1 1 d
C10 C 0.82822(18) 0.33353(7) 1.09792(15) 0.0219(3) Uani 1 1 d
C11 C 0.91697(17) 0.39002(7) 1.25657(15) 0.0197(3) Uani 1 1 d
C12 C 1.05828(18) 0.35001(7) 1.43016(16) 0.0231(3) Uani 1 1 d
C13 C 1.1365(2) 0.40348(9) 1.59461(17) 0.0294(3) Uani 1 1 d
H11B H 0.812(2) 0.4140(8) 1.2775(18) 0.023(3) Uiso 1 1 d
H9A H 0.597(2) 0.4055(8) 0.9453(18) 0.024(3) Uiso 1 1 d
H8A H 0.873(2) 0.4539(8) 0.9112(19) 0.023(3) Uiso 1 1 d
H4 H 0.462(2) 0.7491(9) 0.7026(19) 0.028(4) Uiso 1 1 d
H6 H 0.742(2) 0.5508(8) 0.951(2) 0.027(3) Uiso 1 1 d
H10B H 0.764(2) 0.2920(9) 1.1348(18) 0.029(4) Uiso 1 1 d
H3 H 0.324(2) 0.6872(9) 0.422(2) 0.032(4) Uiso 1 1 d
H9B H 0.600(2) 0.3304(9) 0.8368(19) 0.028(4) Uiso 1 1 d
H12A H 1.164(2) 0.3287(8) 1.4112(18) 0.024(3) Uiso 1 1 d
H10A H 0.931(2) 0.3100(9) 1.0774(18) 0.027(4) Uiso 1 1 d
H8B H 0.853(2) 0.3811(8) 0.7914(18) 0.027(4) Uiso 1 1 d
H5 H 0.666(2) 0.6791(9) 0.968(2) 0.034(4) Uiso 1 1 d
H12B H 0.991(2) 0.3057(9) 1.4533(19) 0.034(4) Uiso 1 1 d
H13A H 1.204(2) 0.4475(9) 1.575(2) 0.037(4) Uiso 1 1 d
H11A H 0.9834(18) 0.4340(9) 1.2250(18) 0.024(3) Uiso 1 1 d
H13B H 1.031(2) 0.4245(10) 1.618(2) 0.042(4) Uiso 1 1 d
H13C H 1.226(3) 0.3761(10) 1.708(2) 0.051(5) Uiso 1 1 d

loop_
_atom_site_aniso_label
_atom_site_aniso_U_11
_atom_site_aniso_U_22
_atom_site_aniso_U_33
_atom_site_aniso_U_23
_atom_site_aniso_U_13
_atom_site_aniso_U_12
C1 0.0166(5) 0.0204(6) 0.0162(5) 0.0014(4) 0.0078(4) -0.0030(4)
C2 0.0164(6) 0.0187(6) 0.0180(6) 0.0017(4) 0.0088(5) -0.0016(4)
C3 0.0226(6) 0.0205(6) 0.0222(6) 0.0028(5) 0.0111(5) 0.0005(5)
C4 0.0275(7) 0.0184(6) 0.0277(6) -0.0019(5) 0.0145(5) -0.0013(5)
C5 0.0269(7) 0.0263(7) 0.0202(6) -0.0056(5) 0.0105(5) -0.0056(5)
C6 0.0204(6) 0.0255(6) 0.0162(6) 0.0004(4) 0.0063(5) -0.0034(5)
C7 0.0165(6) 0.0213(6) 0.0164(5) 0.0023(4) 0.0078(4) -0.0018(4)
C8 0.0185(6) 0.0215(6) 0.0169(5) 0.0019(4) 0.0059(5) -0.0001(5)
C9 0.0226(6) 0.0221(6) 0.0177(6) 0.0017(5) 0.0068(5) -0.0031(5)
C10 0.0280(7) 0.0179(6) 0.0179(6) 0.0021(4) 0.0088(5) -0.0008(5)
C11 0.0226(6) 0.0185(6) 0.0168(5) 0.0012(4) 0.0077(5) -0.0001(5)
C12 0.0232(6) 0.0240(6) 0.0192(6) 0.0030(5) 0.0072(5) 0.0013(5)
C13 0.0287(7) 0.0370(8) 0.0188(6) -0.0008(5) 0.0074(5) -0.0025(6)

loop_
_atom_type_symbol
_atom_type_description
_atom_type_scat_dispersion_real
_atom_type_scat_dispersion_imag
_atom_type_scat_source
C C 0.0033 0.0016 'International Tables Vol C Tables 4.2.6.8 and 6.1.1.4'
H H 0.0000 0.0000 'International Tables Vol C Tables 4.2.6.8 and 6.1.1.4'

loop_
_geom_angle_atom_site_label_1
_geom_angle_atom_site_label_2
_geom_angle_atom_site_label_3
_geom_angle
_geom_angle_site_symmetry_1
_geom_angle_site_symmetry_3
C7 C1 C6 121.80(10) . .
C7 C1 C2 120.32(10) . .
C6 C1 C2 117.88(10) . .
C7 C2 C3 121.49(10) 3_666 .
C7 C2 C1 120.54(10) 3_666 .
C3 C2 C1 117.97(10) . .
C4 C3 C2 121.79(11) . .
C4 C3 H3 119.4(9) . .
C2 C3 H3 118.8(9) . .
C3 C4 C5 120.19(11) . .
C3 C4 H4 120.5(9) . .
C5 C4 H4 119.3(9) . .
C6 C5 C4 120.30(11) . .
C6 C5 H5 119.2(9) . .
C4 C5 H5 120.5(9) . .
C5 C6 C1 121.76(11) . .
C5 C6 H6 119.1(8) . .
C1 C6 H6 119.1(8) . .
C1 C7 C2 119.11(10) . 3_666
C1 C7 C8 120.53(10) . .
C2 C7 C8 120.34(10) 3_666 .
C7 C8 C9 113.25(10) . .
C7 C8 H8A 110.9(8) . .
C9 C8 H8A 109.9(8) . .
C7 C8 H8B 109.8(8) . .
C9 C8 H8B 108.4(8) . .
H8A C8 H8B 104.3(11) . .
C10 C9 C8 113.14(10) . .
C10 C9 H9A 109.8(8) . .
C8 C9 H9A 109.5(8) . .
C10 C9 H9B 110.3(8) . .
C8 C9 H9B 108.8(8) . .
H9A C9 H9B 105.0(11) . .
C11 C10 C9 114.16(10) . .
C11 C10 H10B 106.7(8) . .
C9 C10 H10B 109.4(8) . .
C11 C10 H10A 108.6(8) . .
C9 C10 H10A 108.5(8) . .
H10B C10 H10A 109.4(12) . .
C10 C11 C12 112.30(10) . .
C10 C11 H11B 108.6(8) . .
C12 C11 H11B 109.0(8) . .
C10 C11 H11A 109.7(8) . .
C12 C11 H11A 109.7(7) . .
H11B C11 H11A 107.4(11) . .
C13 C12 C11 113.46(11) . .
C13 C12 H12A 109.8(8) . .
C11 C12 H12A 108.9(8) . .
C13 C12 H12B 108.8(8) . .
C11 C12 H12B 107.7(9) . .
H12A C12 H12B 108.0(12) . .
C12 C13 H13A 110.4(9) . .
C12 C13 H13B 111.1(9) . .
H13A C13 H13B 108.4(13) . .
C12 C13 H13C 112.5(10) . .
H13A C13 H13C 108.1(13) . .
H13B C13 H13C 106.3(13) . .

loop_
_geom_bond_atom_site_label_1
_geom_bond_atom_site_label_2
_geom_bond_distance
_geom_bond_site_symmetry_2
C1 C7 1.4110(17) .
C1 C6 1.4360(15) .
C1 C2 1.4412(15) .
C2 C7 1.4119(15) 3_666
C2 C3 1.4364(16) .
C3 C4 1.3605(17) .
C3 H3 0.978(15) .
C4 C5 1.4163(17) .
C4 H4 0.967(15) .
C5 C6 1.3612(18) .
C5 H5 0.966(16) .
C6 H6 0.972(15) .
C7 C2 1.4119(15) 3_666
C7 C8 1.5136(15) .
C8 C9 1.5336(16) .
C8 H8A 0.990(14) .
C8 H8B 0.986(14) .
C9 C10 1.5291(16) .
C9 H9A 0.994(15) .
C9 H9B 0.995(15) .
C10 C11 1.5244(16) .
C10 H10B 1.001(15) .
C10 H10A 0.990(15) .
C11 C12 1.5250(16) .
C11 H11B 1.006(14) .
C11 H11A 1.019(15) .
C12 C13 1.5226(18) .
C12 H12A 0.988(14) .
C12 H12B 0.993(16) .
C13 H13A 0.980(17) .
C13 H13B 1.001(17) .
C13 H13C 1.000(18) .

loop_
_geom_torsion_atom_site_label_1
_geom_torsion_atom_site_label_2
_geom_torsion_atom_site_label_3
_geom_torsion_atom_site_label_4
_geom_torsion
_geom_torsion_site_symmetry_1
_geom_torsion_site_symmetry_4
C7 C1 C2 C7 2.05(18) . 3_666
C6 C1 C2 C7 -177.25(10) . 3_666
C7 C1 C2 C3 -177.07(10) . .
C6 C1 C2 C3 3.63(16) . .
C7 C2 C3 C4 179.24(11) 3_666 .
C1 C2 C3 C4 -1.65(17) . .
C2 C3 C4 C5 -1.19(19) . .
C3 C4 C5 C6 1.98(19) . .
C4 C5 C6 C1 0.16(19) . .
C7 C1 C6 C5 177.74(11) . .
C2 C1 C6 C5 -2.97(17) . .
C6 C1 C7 C2 177.25(10) . 3_666
C2 C1 C7 C2 -2.02(18) . 3_666
C6 C1 C7 C8 -1.50(17) . .
C2 C1 C7 C8 179.23(9) . .
C1 C7 C8 C9 92.29(13) . .
C2 C7 C8 C9 -86.45(13) 3_666 .
C7 C8 C9 C10 -175.22(10) . .
C8 C9 C10 C11 77.38(13) . .
C9 C10 C11 C12 179.42(10) . .
C10 C11 C12 C13 -175.06(11) . .
